data_9012763
loop_
_publ_author_name
'Krezhov, K.'
'Somogyvari, Z.'
'Meszaros, G.'
'Svab, E.'
'Nedkov, I.'
'Bouree, F.'

_publ_section_title
;
 Neutron powder diffraction study of (Co,Ti)-substituted fine-particle
 Ba-hexaferrite
;
_journal_name_full 'Applied Physics A'
_journal_page_first S1086
_journal_page_last S1088
_journal_paper_doi 10.1007/s003390201556
_journal_volume 74
_journal_year 2002
_chemical_compound_source Synthetic
_chemical_formula_sum 'Ba Co0.856 Fe10.288 O19 Ti0.856'
_chemical_name_mineral Batiferrite
_space_group_IT_number 194
_symmetry_space_group_name_Hall '-P 6c 2c'
_symmetry_space_group_name_H-M 'P 63/m m c'
_cell_angle_alpha 90
_cell_angle_beta 90
_cell_angle_gamma 120
_cell_length_a 5.8846
_cell_length_b 5.8846
_cell_length_c 23.175
_cell_formula_units_Z 2
_cell_volume 694.999
_database_code_amcsd 0012030
_exptl_crystal_density_diffrn 5.291
_cod_original_formula_sum 'Ba Fe10.288 Co.856 Ti.856 O19'
_cod_database_code 9012763

loop_
_space_group_symop_operation_xyz
x,y,z
-x,-x+y,1/2+z
x,x-y,1/2-z
-x+y,-x,1/2-z
x-y,x,1/2+z
-y,-x,z
y,x,-z
y,-x+y,-z
-y,x-y,z
x-y,-y,1/2+z
-x+y,y,1/2-z
x,y,1/2-z
-x,-y,1/2+z
x,x-y,z
-x,-x+y,-z
x-y,x,-z
-x+y,-x,z
y,x,1/2+z
-y,-x,1/2-z
-y,x-y,1/2-z
y,-x+y,1/2+z
-x+y,y,z
x-y,-y,-z
-x,-y,-z

loop_
_atom_site_label
_atom_site_fract_x
_atom_site_fract_y
_atom_site_fract_z
_atom_site_occupancy
_atom_site_U_iso_or_equiv
Ba 0.66667 0.33333 0.25000 1.00000 0.00925
FeM1 0.00000 0.00000 0.00000 1.00000 0.00836
FeM2 0.00000 0.00000 0.25960 0.50000 0.00519
FeM3 0.33333 0.66667 0.02720 0.89300 0.00317
CoM3 0.33333 0.66667 0.02720 0.10700 0.00317
FeM4 0.33333 0.66667 0.18950 0.89300 0.00760
TiM4 0.33333 0.66667 0.18950 0.10700 0.00760
FeM5 0.16820 0.33640 0.89270 0.78600 0.00608
CoM5 0.16820 0.33640 0.89270 0.10700 0.00608
TiM5 0.16820 0.33640 0.89270 0.10700 0.00608
O1 0.00000 0.00000 0.15140 1.00000 0.00595
O2 0.33333 0.66667 0.94340 1.00000 0.00684
O3 0.18360 0.36720 0.25000 1.00000 0.00557
O4 0.15610 0.31220 0.05270 1.00000 0.00633
O5 0.50020 0.00040 0.15020 1.00000 0.00595

loop_
_cod_related_entry_id
_cod_related_entry_database
_cod_related_entry_code
1 AMCSD 0012030
